data_4326738
loop_
_publ_author_name
'Chao Chen'
'Corinne A. Allen'
'Seth M. Cohen'

_publ_section_title
;
 Tandem Postsynthetic Modification of Metal-Organic Frameworks Using an
 Inverse-Electron-Demand Diels-Alder Reaction
;
_journal_name_full 'Inorganic Chemistry'
_journal_page_first 10534
_journal_page_last 10536
_journal_paper_doi 10.1021/ic2017598
_journal_volume 50
_journal_year 2011
_chemical_formula_moiety 'C46 H0 N O13 Zn4'
_chemical_formula_sum 'C46 H0 N O13 Zn4'
_chemical_formula_weight 1035.95
_chemical_name_common UMCM-1-AMPent-T1
_chemical_name_systematic
; 
 ? 
;
_space_group_IT_number 176
_symmetry_cell_setting hexagonal
_symmetry_space_group_name_Hall '-P 6c'
_symmetry_space_group_name_H-M 'P 63/m'
_atom_sites_solution_hydrogens none
_atom_sites_solution_primary direct
_atom_sites_solution_secondary difmap
_audit_creation_method SHELXL-97
_cell_angle_alpha 90.00
_cell_angle_beta 90.00
_cell_angle_gamma 120.00
_cell_formula_units_Z 6
_cell_length_a 40.9234(3)
_cell_length_b 40.9234(3)
_cell_length_c 17.3329(3)
_cell_measurement_temperature 200(2)
_cell_volume 25138.8(5)
_computing_cell_refinement SAINT
_computing_data_collection 'Apex2 v.1.0-2.1 (Bruker, 2006)'
_computing_data_reduction 'SAINT v7.34A (Bruker, 2007)'
_computing_molecular_graphics 'SHELXTL 5.1 (Sheldrick, 1994)'
_computing_publication_material SHELXL97
_computing_structure_refinement 'SHELXL-97 (Sheldrick, 1997)'
_computing_structure_solution 'SHELXS-97 (Sheldrick, 1990)'
_diffrn_ambient_temperature 200(2)
_diffrn_measured_fraction_theta_full 0.998
_diffrn_measured_fraction_theta_max 0.998
_diffrn_measurement_device_type 'Bruker Apex'
_diffrn_measurement_method \w\f
_diffrn_radiation_monochromator graphite
_diffrn_radiation_source 'fine-focus sealed tube'
_diffrn_radiation_type CuK\a
_diffrn_radiation_wavelength 1.54178
_diffrn_reflns_av_R_equivalents 0.0827
_diffrn_reflns_av_sigmaI/netI 0.0527
_diffrn_reflns_limit_h_max 40
_diffrn_reflns_limit_h_min -40
_diffrn_reflns_limit_k_max 39
_diffrn_reflns_limit_k_min -37
_diffrn_reflns_limit_l_max 16
_diffrn_reflns_limit_l_min -17
_diffrn_reflns_number 104460
_diffrn_reflns_theta_full 50.47
_diffrn_reflns_theta_max 50.47
_diffrn_reflns_theta_min 1.25
_exptl_absorpt_coefficient_mu 0.798
_exptl_absorpt_correction_type none
_exptl_crystal_colour yellow
_exptl_crystal_density_diffrn 0.411
_exptl_crystal_description needle
_exptl_crystal_F_000 3042
_exptl_crystal_size_max 0.40
_exptl_crystal_size_mid 0.05
_exptl_crystal_size_min 0.05
_platon_squeeze_details
;
;
_refine_diff_density_max 0.399
_refine_diff_density_min -0.233
_refine_diff_density_rms 0.037
_refine_ls_extinction_coef 0.000059(8)
_refine_ls_extinction_expression Fc^*^=kFc[1+0.001xFc^2^\l^3^/sin(2\q)]^-1/4^
_refine_ls_extinction_method SHELXL
_refine_ls_goodness_of_fit_ref 0.938
_refine_ls_hydrogen_treatment none
_refine_ls_matrix_type full
_refine_ls_number_parameters 332
_refine_ls_number_reflns 9151
_refine_ls_number_restraints 92
_refine_ls_restrained_S_all 1.007
_refine_ls_R_factor_all 0.0873
_refine_ls_R_factor_gt 0.0521
_refine_ls_shift/su_max 0.001
_refine_ls_shift/su_mean 0.000
_refine_ls_structure_factor_coef Fsqd
_refine_ls_weighting_details 'calc w=1/[\s^2^(Fo^2^)+(0.0884P)^2^+0.0000P] where P=(Fo^2^+2Fc^2^)/3'
_refine_ls_weighting_scheme calc
_refine_ls_wR_factor_gt 0.1424
_refine_ls_wR_factor_ref 0.1533
_reflns_number_gt 5331
_reflns_number_total 9151
_reflns_threshold_expression >2sigma(I)
_cod_data_source_file ic2017598_si_002.cif
_cod_data_source_block 1
_cod_database_code 4326738

loop_
_symmetry_equiv_pos_as_xyz
'x, y, z'
'-y, x-y, z'
'-x+y, -x, z'
'-x, -y, z+1/2'
'y, -x+y, z+1/2'
'x-y, x, z+1/2'
'-x, -y, -z'
'y, -x+y, -z'
'x-y, x, -z'
'x, y, -z-1/2'
'-y, x-y, -z-1/2'
'-x+y, -x, -z-1/2'

loop_
_atom_site_label
_atom_site_type_symbol
_atom_site_fract_x
_atom_site_fract_y
_atom_site_fract_z
_atom_site_U_iso_or_equiv
_atom_site_adp_type
_atom_site_occupancy
_atom_site_symmetry_multiplicity
_atom_site_calc_flag
_atom_site_refinement_flags
C30 C 0.9814(9) 0.4483(8) 0.6944(11) 0.42(2) Uani 0.50 1 d PD
C4 C 0.7709(3) 0.3965(2) 0.7500 0.283(6) Uani 1 2 d SU
C22 C 0.7497(2) 0.6345(3) 0.3124(3) 0.321(6) Uani 1 1 d .
C28 C 0.9767(3) 0.4831(4) 0.5532(5) 0.276(6) Uani 1 1 d D
C29 C 1.0116(3) 0.5384(3) 0.5021(7) 0.311(7) Uani 1 1 d .
Zn1 Zn 0.897200(19) 0.57789(2) 0.7500 0.0967(3) Uani 1 2 d S
Zn2 Zn 0.972926(14) 0.600602(15) 0.84080(3) 0.1027(3) Uani 1 1 d .
Zn3 Zn 0.93066(2) 0.52346(2) 0.7500 0.1111(3) Uani 1 2 d S
O1 O 0.94314(9) 0.57556(9) 0.7500 0.0990(10) Uani 1 2 d S
O5 O 0.89227(10) 0.60125(11) 0.65778(18) 0.1300(12) Uani 1 1 d .
O2 O 0.87839(13) 0.49010(12) 0.7500 0.1596(19) Uani 1 2 d S
O8 O 1.01913(9) 0.64410(10) 0.81502(17) 0.1369(11) Uani 1 1 d .
O6 O 0.94742(10) 0.62013(10) 0.90126(17) 0.1490(12) Uani 1 1 d .
O3 O 0.85365(12) 0.52712(15) 0.7500 0.1636(18) Uani 1 2 d SU
O4 O 0.95150(14) 0.51081(14) 0.6629(3) 0.1839(18) Uani 1 1 d .
O7 O 0.98599(11) 0.56742(14) 0.8917(3) 0.2004(19) Uani 1 1 d .
C25 C 1.0660(2) 0.6964(2) 0.7500 0.142(3) Uani 1 2 d S
C10 C 0.91381(18) 0.61454(15) 0.6029(4) 0.1315(18) Uani 1 1 d .
C1 C 0.8513(2) 0.4959(2) 0.7500 0.131(2) Uani 1 2 d SU
C16 C 0.92474(17) 0.6422(2) 0.4696(4) 0.175(2) Uani 1 1 d .
C23 C 1.03256(18) 0.6585(2) 0.7500 0.116(2) Uani 1 2 d S
C14 C 0.8719(2) 0.6338(2) 0.3948(3) 0.191(3) Uani 1 1 d .
C5 C 0.7412(2) 0.3995(2) 0.7500 0.214(4) Uani 1 2 d SU
C15 C 0.91038(19) 0.6470(2) 0.3998(3) 0.208(3) Uani 1 1 d .
C19 C 0.82151(18) 0.6378(2) 0.3205(3) 0.218(4) Uani 1 1 d .
C8 C 0.7026(2) 0.3647(3) 0.7500 0.211(4) Uani 1 2 d S
C17 C 0.85400(19) 0.6356(2) 0.3197(3) 0.215(3) Uani 1 1 d .
C11 C 0.8996(2) 0.62291(17) 0.5293(3) 0.145(2) Uani 1 1 d .
C12 C 0.8613(2) 0.6109(2) 0.5266(3) 0.184(3) Uani 1 1 d .
C13 C 0.8474(2) 0.6162(3) 0.4584(4) 0.227(4) Uani 1 1 d .
C20 C 0.8036(3) 0.6361(4) 0.2500 0.243(6) Uani 1 2 d S
C2 C 0.8140(2) 0.4629(3) 0.7500 0.171(3) Uani 1 2 d SU
C3 C 0.8078(2) 0.4285(3) 0.7500 0.264(5) Uani 1 2 d SU
C21 C 0.7681(3) 0.6374(3) 0.2500 0.196(4) Uani 1 2 d S
C7 C 0.7835(3) 0.4648(3) 0.7500 0.263(5) Uani 1 2 d SU
C6 C 0.7458(3) 0.4325(3) 0.7500 0.264(5) Uani 1 2 d SU
C18 C 0.8695(3) 0.6323(3) 0.2500 0.231(5) Uani 1 2 d S
C27 C 0.9887(2) 0.5179(3) 0.5525(6) 0.192(3) Uani 1 1 d .
C26 C 0.9747(2) 0.5319(2) 0.6170(5) 0.182(3) Uani 1 1 d .
C9 C 0.6702(3) 0.3696(2) 0.7500 0.224(5) Uani 1 2 d S
C24 C 1.0829(2) 0.7141(2) 0.6858(3) 0.276(5) Uani 1 1 d .
C31 C 0.9914(9) 0.4204(6) 0.6633(14) 0.54(2) Uani 0.50 1 d PD
N1 N 0.9807(8) 0.4686(6) 0.6275(15) 0.55(2) Uani 0.50 1 d PDU

loop_
_atom_site_aniso_label
_atom_site_aniso_U_11
_atom_site_aniso_U_22
_atom_site_aniso_U_33
_atom_site_aniso_U_23
_atom_site_aniso_U_13
_atom_site_aniso_U_12
C30 0.50(4) 0.59(5) 0.35(3) -0.26(3) -0.01(3) 0.40(4)
C4 0.100(6) 0.120(6) 0.628(18) 0.000 0.000 0.055(5)
C22 0.273(9) 0.77(2) 0.091(4) -0.019(7) -0.011(5) 0.389(12)
C28 0.359(14) 0.228(12) 0.287(11) 0.056(9) 0.184(10) 0.181(10)
C29 0.306(11) 0.177(8) 0.385(13) -0.040(8) 0.222(10) 0.073(8)
Zn1 0.0850(5) 0.0990(6) 0.1143(6) 0.000 0.000 0.0520(4)
Zn2 0.0892(4) 0.1099(5) 0.1135(4) 0.0080(3) 0.0010(3) 0.0532(3)
Zn3 0.0981(6) 0.1060(6) 0.1412(7) 0.000 0.000 0.0600(5)
O1 0.083(2) 0.092(2) 0.126(3) 0.000 0.000 0.047(2)
O5 0.148(3) 0.188(3) 0.102(2) -0.007(2) -0.009(2) 0.121(3)
O2 0.113(4) 0.102(3) 0.272(6) 0.000 0.000 0.061(3)
O8 0.098(2) 0.145(3) 0.120(3) 0.024(2) -0.0005(19) 0.024(2)
O6 0.122(3) 0.189(3) 0.130(2) -0.019(2) 0.016(2) 0.073(3)
O3 0.118(3) 0.129(3) 0.264(4) 0.000 0.000 0.076(3)
O4 0.188(4) 0.169(4) 0.220(4) -0.033(3) 0.042(3) 0.108(4)
O7 0.166(4) 0.162(4) 0.264(5) 0.062(4) -0.061(3) 0.076(3)
C25 0.107(6) 0.163(7) 0.092(5) 0.000 0.000 0.021(6)
C10 0.118(5) 0.142(4) 0.147(6) -0.026(4) -0.013(5) 0.074(4)
C1 0.118(5) 0.108(5) 0.185(6) 0.000 0.000 0.069(5)
C16 0.182(6) 0.290(7) 0.099(4) 0.024(4) 0.005(4) 0.153(6)
C23 0.063(5) 0.106(6) 0.154(8) 0.000 0.000 0.024(5)
C14 0.197(6) 0.387(9) 0.090(4) 0.005(5) -0.002(4) 0.222(7)
C5 0.094(6) 0.094(5) 0.458(14) 0.000 0.000 0.050(5)
C15 0.171(6) 0.416(10) 0.119(5) 0.047(5) 0.010(4) 0.209(7)
C19 0.213(6) 0.496(12) 0.083(3) -0.021(5) -0.019(4) 0.281(8)
C8 0.084(7) 0.109(8) 0.440(15) 0.000 0.000 0.049(6)
C17 0.209(6) 0.462(11) 0.073(3) -0.007(4) -0.009(4) 0.240(8)
C11 0.168(6) 0.237(6) 0.086(4) -0.005(4) -0.033(4) 0.143(5)
C12 0.185(6) 0.353(9) 0.106(4) -0.005(4) -0.011(4) 0.203(6)
C13 0.241(7) 0.478(12) 0.101(4) 0.000(6) -0.001(5) 0.284(9)
C20 0.242(10) 0.555(19) 0.086(6) 0.000 0.000 0.315(13)
C2 0.104(5) 0.120(5) 0.304(9) 0.000 0.000 0.066(5)
C3 0.097(5) 0.101(5) 0.594(17) 0.000 0.000 0.048(5)
C21 0.216(9) 0.448(14) 0.057(4) 0.000 0.000 0.267(10)
C7 0.140(6) 0.120(6) 0.539(14) 0.000 0.000 0.072(5)
C6 0.130(6) 0.111(6) 0.549(14) 0.000 0.000 0.060(5)
C18 0.229(9) 0.524(18) 0.074(5) 0.000 0.000 0.290(12)
C27 0.154(6) 0.123(6) 0.317(12) -0.045(7) 0.041(7) 0.082(5)
C26 0.142(6) 0.157(8) 0.254(9) -0.062(7) 0.036(5) 0.080(7)
C9 0.086(6) 0.103(7) 0.464(16) 0.000 0.000 0.032(6)
C24 0.211(7) 0.263(8) 0.087(4) -0.014(4) 0.002(4) -0.083(6)
C31 0.65(5) 0.31(3) 0.64(5) 0.18(3) -0.30(4) 0.22(3)
N1 0.43(3) 0.205(17) 1.11(7) -0.10(3) -0.22(4) 0.24(2)

loop_
_atom_type_symbol
_atom_type_description
_atom_type_scat_dispersion_real
_atom_type_scat_dispersion_imag
_atom_type_scat_source
C C 0.0181 0.0091 'International Tables Vol C Tables 4.2.6.8 and 6.1.1.4'
H H 0.0000 0.0000 'International Tables Vol C Tables 4.2.6.8 and 6.1.1.4'
N N 0.0311 0.0180 'International Tables Vol C Tables 4.2.6.8 and 6.1.1.4'
O O 0.0492 0.0322 'International Tables Vol C Tables 4.2.6.8 and 6.1.1.4'
Zn Zn -1.5491 0.6778 'International Tables Vol C Tables 4.2.6.8 and 6.1.1.4'

loop_
_geom_angle_atom_site_label_1
_geom_angle_atom_site_label_2
_geom_angle_atom_site_label_3
_geom_angle
_geom_angle_site_symmetry_1
_geom_angle_site_symmetry_3
N1 C30 C31 104.2(15) . .
N1 C30 C30 143.8(12) . 10_557
C31 C30 C30 111.2(14) . 10_557
C5 C4 C3 122.2(8) . .
C21 C22 C24 124.1(6) . 8_566
C27 C28 N1 114.2(15) . .
C27 C28 C29 126.1(8) . 7_766
N1 C28 C29 100.8(13) . 7_766
C27 C29 C28 113.3(8) . 7_766
O5 Zn1 O5 112.34(19) 10_557 .
O5 Zn1 O1 111.80(11) 10_557 .
O5 Zn1 O1 111.80(11) . .
O5 Zn1 O3 105.23(14) 10_557 .
O5 Zn1 O3 105.23(14) . .
O1 Zn1 O3 109.98(17) . .
O8 Zn2 O7 105.97(16) . .
O8 Zn2 O6 103.52(15) . .
O7 Zn2 O6 116.73(19) . .
O8 Zn2 O1 111.96(12) . .
O7 Zn2 O1 108.98(18) . .
O6 Zn2 O1 109.58(14) . .
O8 Zn2 Zn2 76.34(9) . 10_557
O7 Zn2 Zn2 117.58(16) . 10_557
O6 Zn2 Zn2 123.21(11) . 10_557
O1 Zn2 Zn2 35.78(8) . 10_557
O2 Zn3 O4 107.52(17) . 10_557
O2 Zn3 O4 107.52(17) . .
O4 Zn3 O4 103.1(3) 10_557 .
O2 Zn3 O1 112.34(17) . .
O4 Zn3 O1 112.88(16) 10_557 .
O4 Zn3 O1 112.88(16) . .
O2 Zn3 Zn2 125.65(12) . 10_557
O4 Zn3 Zn2 124.33(15) 10_557 10_557
O4 Zn3 Zn2 77.49(15) . 10_557
O1 Zn3 Zn2 35.39(5) . 10_557
Zn3 O1 Zn1 109.20(16) . .
Zn3 O1 Zn2 109.47(10) . 10_557
Zn1 O1 Zn2 110.13(10) . 10_557
Zn3 O1 Zn2 109.47(10) . .
Zn1 O1 Zn2 110.13(10) . .
Zn2 O1 Zn2 108.43(16) 10_557 .
C10 O5 Zn1 129.4(4) . .
C1 O2 Zn3 131.5(5) . .
C23 O8 Zn2 130.3(4) . .
C10 O6 Zn2 131.1(4) 10_557 .
C1 O3 Zn1 131.4(5) . .
C26 O4 Zn3 128.3(5) . .
C26 O7 Zn2 132.5(5) 10_557 .
C24 C25 C24 115.1(7) 10_557 .
C24 C25 C23 122.4(4) 10_557 .
C24 C25 C23 122.4(4) . .
O5 C10 O6 126.4(6) . 10_557
O5 C10 C11 119.0(6) . .
O6 C10 C11 114.5(6) 10_557 .
O3 C1 O2 125.6(8) . .
O3 C1 C2 117.8(8) . .
O2 C1 C2 116.6(7) . .
C11 C16 C15 118.6(5) . .
O8 C23 O8 126.4(7) . 10_557
O8 C23 C25 116.8(3) . .
O8 C23 C25 116.8(3) 10_557 .
C15 C14 C13 121.6(5) . .
C15 C14 C17 121.2(6) . .
C13 C14 C17 117.2(6) . .
C6 C5 C4 117.5(9) . .
C6 C5 C8 122.1(8) . .
C4 C5 C8 120.4(8) . .
C14 C15 C16 118.3(5) . .
C17 C19 C20 119.0(5) . .
C9 C8 C9 122.2(8) 3_665 .
C9 C8 C5 119.5(9) 3_665 .
C9 C8 C5 118.3(9) . .
C19 C17 C18 120.9(5) . .
C19 C17 C14 120.1(5) . .
C18 C17 C14 118.8(5) . .
C12 C11 C16 123.9(5) . .
C12 C11 C10 116.2(6) . .
C16 C11 C10 119.8(6) . .
C13 C12 C11 117.0(5) . .
C12 C13 C14 120.3(5) . .
C19 C20 C19 120.2(7) 10_556 .
C19 C20 C21 119.7(3) 10_556 .
C19 C20 C21 119.7(3) . .
C7 C2 C3 113.2(9) . .
C7 C2 C1 123.1(9) . .
C3 C2 C1 123.7(8) . .
C2 C3 C4 122.8(8) . .
C22 C21 C22 114.2(8) . 10_556
C22 C21 C20 122.4(4) . .
C22 C21 C20 122.4(4) 10_556 .
C2 C7 C6 124.7(9) . .
C5 C6 C7 119.6(9) . .
C17 C18 C17 119.0(7) 10_556 .
C29 C27 C28 120.5(9) . .
C29 C27 C26 124.6(9) . .
C28 C27 C26 114.8(10) . .
O4 C26 O7 126.2(7) . 10_557
O4 C26 C27 122.3(8) . .
O7 C26 C27 110.6(8) 10_557 .
C8 C9 C8 117.8(8) 2_655 .
C25 C24 C22 121.2(6) . 9_656
C30 N1 C28 170(2) . .

loop_
_geom_bond_atom_site_label_1
_geom_bond_atom_site_label_2
_geom_bond_distance
_geom_bond_site_symmetry_2
C30 N1 1.436(19) .
C30 C31 1.492(18) .
C30 C30 1.93(4) 10_557
C4 C5 1.282(9) .
C4 C3 1.421(11) .
C22 C21 1.288(6) .
C22 C24 1.395(7) 8_566
C28 C27 1.252(10) .
C28 N1 1.461(19) .
C28 C29 1.533(12) 7_766
C29 C27 1.249(9) .
C29 C28 1.533(12) 7_766
Zn1 O5 1.924(3) 10_557
Zn1 O5 1.924(3) .
Zn1 O1 1.930(3) .
Zn1 O3 1.947(5) .
Zn2 O8 1.891(3) .
Zn2 O7 1.906(4) .
Zn2 O6 1.913(3) .
Zn2 O1 1.940(2) .
Zn2 Zn2 3.1476(10) 10_557
Zn3 O2 1.876(5) .
Zn3 O4 1.928(4) 10_557
Zn3 O4 1.928(4) .
Zn3 O1 1.928(3) .
Zn3 Zn2 3.1581(9) 10_557
O1 Zn2 1.940(2) 10_557
O5 C10 1.225(6) .
O2 C1 1.243(7) .
O8 C23 1.263(3) .
O6 C10 1.279(5) 10_557
O3 C1 1.234(7) .
O4 C26 1.207(8) .
O7 C26 1.296(8) 10_557
C25 C24 1.318(6) 10_557
C25 C24 1.318(6) .
C25 C23 1.470(9) .
C10 O6 1.279(5) 10_557
C10 C11 1.510(7) .
C1 C2 1.446(10) .
C16 C11 1.393(7) .
C16 C15 1.400(6) .
C23 O8 1.263(3) 10_557
C14 C15 1.389(7) .
C14 C13 1.420(8) .
C14 C17 1.513(6) .
C5 C6 1.268(10) .
C5 C8 1.506(10) .
C19 C17 1.376(6) .
C19 C20 1.410(5) .
C8 C9 1.370(8) 3_665
C8 C9 1.438(9) .
C17 C18 1.402(6) .
C11 C12 1.391(6) .
C12 C13 1.375(7) .
C20 C19 1.410(5) 10_556
C20 C21 1.478(9) .
C2 C7 1.289(10) .
C2 C3 1.298(9) .
C21 C22 1.288(6) 10_556
C7 C6 1.446(11) .
C18 C17 1.402(6) 10_556
C27 C26 1.495(10) .
C26 O7 1.296(8) 10_557
C9 C8 1.370(9) 2_655
C24 C22 1.395(8) 9_656

loop_
_platon_squeeze_void_nr
_platon_squeeze_void_average_x
_platon_squeeze_void_average_y
_platon_squeeze_void_average_z
_platon_squeeze_void_volume
_platon_squeeze_void_count_electrons
_platon_squeeze_void_content
1 -0.007 -0.004 -0.010 20411 3646 ' '
